data_4321731
loop_
_publ_author_name
'Mary K. Ellison'
'Charles E. Schulz'
'W. Robert Scheidt'

_publ_section_title
;
 Syntheses, Characterization, and Structural Studies of Several
 (Nitro)(nitrosyl)iron(III) Porphyrinates: [Fe(Porph)(NO2)(NO)]
;
_journal_name_full 'Inorganic Chemistry'
_journal_page_first 100
_journal_page_last 108
_journal_paper_doi 10.1021/ic981162n
_journal_volume 38
_journal_year 1999
_chemical_formula_sum 'C49 H38 Cl2 Fe N6 O7'
_chemical_formula_weight 949.60
_chemical_name_systematic
;
 ?
;
_space_group_IT_number 88
_symmetry_cell_setting tetragonal
_symmetry_space_group_name_Hall '-I 4ad'
_symmetry_space_group_name_H-M 'I 41/a :2'
_atom_sites_solution_hydrogens geom
_atom_sites_solution_primary direct
_atom_sites_solution_secondary difmap
_audit_creation_method SHELXL
_cell_angle_alpha 90.00
_cell_angle_beta 90.00
_cell_angle_gamma 90.00
_cell_formula_units_Z 4
_cell_length_a 15.620(3)
_cell_length_b 15.620(3)
_cell_length_c 18.649(2)
_cell_measurement_reflns_used 250
_cell_measurement_temperature 130(2)
_cell_measurement_theta_max 20.5
_cell_measurement_theta_min -20.5
_cell_volume 4550.1(13)
_computing_cell_refinement MADNES
_computing_data_collection MADNES
_computing_data_reduction 'MADNES (Messerschmitt & Pflugrath, 1987)'
_computing_molecular_graphics 'ORTEP-III (Burnett, Johnson, 1996)'
_computing_publication_material SHELXL93
_computing_structure_refinement 'SHELXL-93 (Sheldrick, 1993)'
_computing_structure_solution 'SHELXS-86 (Sheldrick, 1990)'
_diffrn_ambient_temperature 130(2)
_diffrn_measurement_device 'Enraf-Nonius FAST area-detector'
_diffrn_measurement_method 'Ellipsoid-mask fitting'
_diffrn_radiation_monochromator graphite
_diffrn_radiation_source 'rotating anode'
_diffrn_radiation_type MoK\a
_diffrn_radiation_wavelength 0.71073
_diffrn_reflns_av_R_equivalents 0.0724
_diffrn_reflns_av_sigmaI/netI 0.0367
_diffrn_reflns_limit_h_max 21
_diffrn_reflns_limit_h_min -21
_diffrn_reflns_limit_k_max 15
_diffrn_reflns_limit_k_min -21
_diffrn_reflns_limit_l_max 15
_diffrn_reflns_limit_l_min -24
_diffrn_reflns_number 16096
_diffrn_reflns_theta_max 29.73
_diffrn_reflns_theta_min 2.61
_diffrn_standards_decay_% 'no measurable crystal decay'
_diffrn_standards_interval_count 0
_diffrn_standards_interval_time 0
_diffrn_standards_number 0
_exptl_absorpt_coefficient_mu 0.508
_exptl_absorpt_correction_T_max 1.00
_exptl_absorpt_correction_T_min 0.82
_exptl_absorpt_correction_type refdelf
_exptl_crystal_colour 'dark purple'
_exptl_crystal_density_diffrn 1.386
_exptl_crystal_density_meas ?
_exptl_crystal_description 'square pyramid'
_exptl_crystal_F_000 1960
_exptl_crystal_size_max 0.40
_exptl_crystal_size_mid 0.40
_exptl_crystal_size_min 0.30
_refine_diff_density_max 0.413
_refine_diff_density_min -0.710
_refine_diff_density_rms 0.088
_refine_ls_extinction_method none
_refine_ls_goodness_of_fit_all 1.116
_refine_ls_goodness_of_fit_obs 1.118
_refine_ls_hydrogen_treatment constr
_refine_ls_matrix_type full
_refine_ls_number_parameters 171
_refine_ls_number_reflns 3064
_refine_ls_number_restraints 0
_refine_ls_restrained_S_all 1.131
_refine_ls_restrained_S_obs 1.118
_refine_ls_R_factor_all 0.0855
_refine_ls_R_factor_obs 0.0592
_refine_ls_shift/esd_max -1.600
_refine_ls_shift/esd_mean 0.009
_refine_ls_structure_factor_coef Fsqd
_refine_ls_weighting_details 'w=1/[\s^2^(Fo^2^)+(0.0836P)^2^+9.1956P] where P=(Fo^2^+2Fc^2^)/3'
_refine_ls_weighting_scheme calc
_refine_ls_wR_factor_all 0.1818
_refine_ls_wR_factor_obs 0.1539
_reflns_number_observed 2279
_reflns_number_total 3068
_reflns_observed_criterion >2sigma(I)
_cod_data_source_file ic981162n_1.cif
_cod_data_source_block sd:tmeoppnono2
_cod_depositor_comments
;
The following automatic conversions were performed:

'_exptl_crystal_density_meas' value 'not measured' was changed to '?'
- the value is perceived as not measured.

Automatic conversion script
Id: cif_fix_values 3008 2015-01-20 13:52:24Z robertas 

The following automatic conversions were performed:

'_refine_ls_weighting_scheme' value 'calc
w=1/[\s^2^(Fo^2^)+(0.0836P)^2^+9.1956P] where P=(Fo^2^+2Fc^2^)/3' was
changed to 'calc'. New tag '_refine_ls_weighting_details' was
created. The value of the new tag was set to
'w=1/[\s^2^(Fo^2^)+(0.0836P)^2^+9.1956P] where P=(Fo^2^+2Fc^2^)/3'.

Automatic conversion script
Id: cif_fix_values 3143 2015-03-26 13:38:13Z robertas 
;
_cod_original_cell_volume 4549.8(14)
_cod_original_sg_symbol_H-M 'I 41/a'
_cod_database_code 4321731

loop_
_symmetry_equiv_pos_as_xyz
'x, y, z'
'-x+1/2, -y, z+1/2'
'-y+3/4, x+1/4, z+1/4'
'y+3/4, -x+3/4, z+3/4'
'x+1/2, y+1/2, z+1/2'
'-x+1, -y+1/2, z+1'
'-y+5/4, x+3/4, z+3/4'
'y+5/4, -x+5/4, z+5/4'
'-x, -y, -z'
'x-1/2, y, -z-1/2'
'y-3/4, -x-1/4, -z-1/4'
'-y-3/4, x-3/4, -z-3/4'
'-x+1/2, -y+1/2, -z+1/2'
'x, y+1/2, -z'
'y-1/4, -x+1/4, -z+1/4'
'-y-1/4, x-1/4, -z-1/4'

loop_
_atom_site_aniso_label
_atom_site_aniso_U_11
_atom_site_aniso_U_22
_atom_site_aniso_U_33
_atom_site_aniso_U_23
_atom_site_aniso_U_13
_atom_site_aniso_U_12
Fe 0.0167(2) 0.0167(2) 0.0384(4) 0.000 0.000 0.000
N(1) 0.0183(8) 0.0183(8) 0.0168(8) -0.0003(6) 0.0009(7) -0.0003(6)
N(2) 0.032(2) 0.042(2) 0.029(2) 0.000 0.000 0.0091(14)
O(1) 0.032(2) 0.033(2) 0.032(2) -0.008(2) 0.000(2) -0.005(2)
C(m1) 0.0213(10) 0.0187(10) 0.0174(10) 0.0003(8) 0.0008(8) -0.0025(8)
C(a1) 0.0240(11) 0.0182(10) 0.0170(10) 0.0003(8) 0.0011(8) -0.0003(8)
C(a2) 0.0193(10) 0.0214(10) 0.0169(10) 0.0009(8) 0.0017(8) 0.0022(8)
C(b1) 0.0238(11) 0.0181(10) 0.0285(12) -0.0005(8) 0.0030(9) 0.0024(8)
C(b2) 0.0236(11) 0.0207(11) 0.0276(12) -0.0003(9) 0.0030(9) 0.0031(8)
C(11) 0.0211(10) 0.0179(10) 0.0214(10) 0.0024(8) -0.0021(8) -0.0007(8)
C(12) 0.0328(13) 0.0231(11) 0.0194(11) 0.0014(8) -0.0004(9) -0.0036(9)
C(13) 0.0388(14) 0.0230(11) 0.0198(11) -0.0013(9) -0.0043(9) -0.0038(10)
C(14) 0.0290(12) 0.0182(10) 0.0282(12) 0.0051(9) -0.0067(9) -0.0030(9)
C(15) 0.0312(13) 0.0263(12) 0.0263(12) 0.0048(9) 0.0039(10) -0.0057(10)
C(16) 0.0299(12) 0.0257(12) 0.0215(11) -0.0008(9) 0.0025(9) -0.0028(9)
C(17) 0.057(2) 0.0255(13) 0.048(2) -0.0035(12) -0.0131(14) -0.0116(13)
O(3) 0.0485(12) 0.0228(9) 0.0371(11) 0.0050(7) -0.0062(8) -0.0134(8)
Cl(1) 0.122(5) 0.127(5) 0.092(4) 0.000 0.000 -0.038(4)
Cl(2) 0.241(10) 0.252(10) 0.116(5) 0.000 0.000 0.029(8)

loop_
_atom_site_label
_atom_site_type_symbol
_atom_site_fract_x
_atom_site_fract_y
_atom_site_fract_z
_atom_site_U_iso_or_equiv
_atom_site_thermal_displace_type
_atom_site_occupancy
_atom_site_calc_flag
_atom_site_refinement_flags
_atom_site_disorder_group
Fe Fe 0.5000 0.7500 0.1250 0.0239(2) Uani 1 d S .
N(1) N 0.54359(12) 0.62978(12) 0.12386(10) 0.0178(4) Uani 1 d . .
N(2) N 0.5000 0.7500 0.0260(2) 0.0341(7) Uani 1 d S .
O(1) O 0.4663(3) 0.6899(3) -0.0102(2) 0.0322(8) Uani 0.50 d P .
O(2) O 0.5132(8) 0.7710(7) -0.0317(6) 0.057(3) Uiso 0.25 d P .
C(m1) C 0.40667(14) 0.55061(14) 0.12270(11) 0.0191(4) Uani 1 d . .
C(a1) C 0.49555(15) 0.55571(14) 0.12356(11) 0.0197(4) Uani 1 d . .
C(a2) C 0.62751(14) 0.60366(14) 0.12700(11) 0.0192(4) Uani 1 d . .
C(b1) C 0.5511(2) 0.48238(15) 0.12657(13) 0.0235(5) Uani 1 d . .
H(b1) H 0.5339(2) 0.42402(15) 0.12655(13) 0.028 Uiso 1 calc R .
C(b2) C 0.6317(2) 0.51195(15) 0.12941(13) 0.0240(5) Uani 1 d . .
H(b2) H 0.6822(2) 0.47832(15) 0.13246(13) 0.029 Uiso 1 calc R .
C(11) C 0.36548(14) 0.46412(14) 0.12439(12) 0.0201(4) Uani 1 d . .
C(12) C 0.3684(2) 0.4108(2) 0.06504(13) 0.0251(5) Uani 1 d . .
H(12) H 0.3976(2) 0.4290(2) 0.02302(13) 0.030 Uiso 1 calc R .
C(13) C 0.3289(2) 0.3309(2) 0.06643(13) 0.0272(5) Uani 1 d . .
H(13) H 0.3307(2) 0.2952(2) 0.02523(13) 0.033 Uiso 1 calc R .
C(14) C 0.2873(2) 0.30351(15) 0.12731(13) 0.0251(5) Uani 1 d . .
C(15) C 0.2846(2) 0.3557(2) 0.18733(14) 0.0279(5) Uani 1 d . .
H(15) H 0.2567(2) 0.3366(2) 0.22968(14) 0.034 Uiso 1 calc R .
C(16) C 0.3227(2) 0.4359(2) 0.18555(13) 0.0257(5) Uani 1 d . .
H(16) H 0.3196(2) 0.4720(2) 0.22647(13) 0.031 Uiso 1 calc R .
C(17) C 0.2410(2) 0.1751(2) 0.0707(2) 0.0433(7) Uani 1 d . .
H(17)A H 0.2088(14) 0.1228(8) 0.0813(4) 0.065 Uiso 1 calc R .
H(17)B H 0.2983(2) 0.1599(14) 0.0535(8) 0.065 Uiso 1 calc R .
H(17)C H 0.2110(15) 0.2080(6) 0.0336(5) 0.065 Uiso 1 calc R .
O(3) O 0.24821(14) 0.22549(12) 0.13402(10) 0.0361(5) Uani 1 d . .
Cl(1) Cl 0.0000 0.7500 0.0459(3) 0.114(2) Uani 0.40 d SP .
Cl(2) Cl 0.0000 0.7500 -0.0883(4) 0.203(4) Uani 0.50 d SP .
C(18) C -0.0122(8) 0.7200(9) -0.0299(7) 0.022(2) Uiso 0.20 d P .
H(18)A H 0.0198(8) 0.6654(9) -0.0313(7) 0.027 Uiso 0.20 calc PR .
H(18)B H -0.0734(8) 0.7035(9) -0.0313(7) 0.027 Uiso 0.20 calc PR .
Cl(3) Cl 0.0319(9) 0.7408(9) -0.0197(7) 0.031(3) Uiso 0.05 d P .
C(19) C 0.0367(40) 0.6702(41) -0.0719(34) 0.038(12) Uiso 0.05 d P .

loop_
_atom_type_symbol
_atom_type_description
_atom_type_scat_dispersion_real
_atom_type_scat_dispersion_imag
_atom_type_scat_source
C C 0.0033 0.0016 'International Tables Vol C Tables 4.2.6.8 and 6.1.1.4'
N N 0.0061 0.0033 'International Tables Vol C Tables 4.2.6.8 and 6.1.1.4'
O O 0.0106 0.0060 'International Tables Vol C Tables 4.2.6.8 and 6.1.1.4'
Fe Fe 0.3463 0.8444 'International Tables Vol C Tables 4.2.6.8 and 6.1.1.4'
Cl Cl 0.1484 0.1585 'International Tables Vol C Tables 4.2.6.8 and 6.1.1.4'
H H 0.0000 0.0000 'International Tables Vol C Tables 4.2.6.8 and 6.1.1.4'

loop_
_geom_angle_atom_site_label_1
_geom_angle_atom_site_label_2
_geom_angle_atom_site_label_3
_geom_angle
_geom_angle_site_symmetry_1
_geom_angle_site_symmetry_3
_geom_angle_publ_flag
N(2) Fe N(2) 180.0 15_565 . ?
N(2) Fe N(1) 89.39(5) 15_565 15_565 ?
N(2) Fe N(1) 90.60(5) . 15_565 ?
N(2) Fe N(1) 90.61(5) 15_565 . ?
N(2) Fe N(1) 89.39(5) . . ?
N(1) Fe N(1) 90.0 15_565 . ?
N(2) Fe N(1) 89.40(5) 15_565 12_766 ?
N(2) Fe N(1) 90.60(5) . 12_766 ?
N(1) Fe N(1) 178.79(10) 15_565 12_766 ?
N(1) Fe N(1) 90.006(1) . 12_766 ?
N(2) Fe N(1) 90.61(5) 15_565 6_564 ?
N(2) Fe N(1) 89.39(5) . 6_564 ?
N(1) Fe N(1) 90.0 15_565 6_564 ?
N(1) Fe N(1) 178.78(10) . 6_564 ?
N(1) Fe N(1) 90.006(1) 12_766 6_564 ?
C(a2) N(1) C(a1) 105.7(2) . . ?
C(a2) N(1) Fe 127.14(15) . . ?
C(a1) N(1) Fe 127.11(15) . . ?
O(2) N(2) O(2) 39.5(11) . 6_564 ?
O(2) N(2) O(1) 77.7(7) . . ?
O(2) N(2) O(1) 38.2(5) 6_564 . ?
O(2) N(2) O(1) 38.2(5) . 6_564 ?
O(2) N(2) O(1) 77.7(7) 6_564 6_564 ?
O(1) N(2) O(1) 115.9(5) . 6_564 ?
O(2) N(2) Fe 160.2(6) . . ?
O(2) N(2) Fe 160.2(6) 6_564 . ?
O(1) N(2) Fe 122.1(2) . . ?
O(1) N(2) Fe 122.1(2) 6_564 . ?
O(2) O(1) N(2) 62.3(8) 6_564 . ?
O(2) O(1) O(2) 15.0(6) 6_564 . ?
N(2) O(1) O(2) 47.5(5) . . ?
O(2) O(2) O(1) 149.5(9) 6_564 6_564 ?
O(2) O(2) N(2) 70.3(6) 6_564 . ?
O(1) O(2) N(2) 79.5(10) 6_564 . ?
O(2) O(2) O(1) 15.5(5) 6_564 . ?
O(1) O(2) O(1) 134.3(12) 6_564 . ?
N(2) O(2) O(1) 54.9(5) . . ?
C(a1) C(m1) C(a2) 123.1(2) . 15_565 ?
C(a1) C(m1) C(11) 118.7(2) . . ?
C(a2) C(m1) C(11) 118.1(2) 15_565 . ?
N(1) C(a1) C(m1) 126.2(2) . . ?
N(1) C(a1) C(b1) 109.9(2) . . ?
C(m1) C(a1) C(b1) 123.8(2) . . ?
N(1) C(a2) C(m1) 126.3(2) . 12_766 ?
N(1) C(a2) C(b2) 109.9(2) . . ?
C(m1) C(a2) C(b2) 123.8(2) 12_766 . ?
C(b2) C(b1) C(a1) 107.0(2) . . ?
C(b1) C(b2) C(a2) 107.5(2) . . ?
C(12) C(11) C(16) 118.7(2) . . ?
C(12) C(11) C(m1) 120.8(2) . . ?
C(16) C(11) C(m1) 120.6(2) . . ?
C(11) C(12) C(13) 120.6(2) . . ?
C(14) C(13) C(12) 120.2(2) . . ?
O(3) C(14) C(13) 124.2(2) . . ?
O(3) C(14) C(15) 115.9(2) . . ?
C(13) C(14) C(15) 119.8(2) . . ?
C(14) C(15) C(16) 120.0(2) . . ?
C(15) C(16) C(11) 120.7(2) . . ?
C(14) O(3) C(17) 116.8(2) . . ?
Cl(3) Cl(1) Cl(3) 45.9(13) 6_464 . ?
Cl(3) Cl(1) C(18) 28.2(6) 6_464 . ?
Cl(3) Cl(1) C(18) 31.5(6) . . ?
Cl(3) Cl(1) C(18) 31.5(6) 6_464 6_464 ?
Cl(3) Cl(1) C(18) 28.2(6) . 6_464 ?
C(18) Cl(1) C(18) 39.4(10) . 6_464 ?
C(18) Cl(2) C(18) 49.8(13) 6_464 . ?
C(18) Cl(2) Cl(2) 155.1(7) 6_464 11_565 ?
C(18) Cl(2) Cl(2) 155.1(7) . 11_565 ?
C(18) Cl(2) Cl(3) 30.9(7) 6_464 . ?
C(18) Cl(2) Cl(3) 34.5(7) . . ?
Cl(2) Cl(2) Cl(3) 158.0(6) 11_565 . ?
C(18) Cl(2) Cl(3) 34.5(7) 6_464 6_464 ?
C(18) Cl(2) Cl(3) 30.9(7) . 6_464 ?
Cl(2) Cl(2) Cl(3) 158.0(6) 11_565 6_464 ?
Cl(3) Cl(2) Cl(3) 44.1(12) . 6_464 ?
C(18) Cl(2) C(19) 61.5(26) 6_464 6_464 ?
C(18) Cl(2) C(19) 94.8(27) . 6_464 ?
Cl(2) Cl(2) C(19) 102.5(26) 11_565 6_464 ?
Cl(3) Cl(2) C(19) 92.1(26) . 6_464 ?
Cl(3) Cl(2) C(19) 63.9(26) 6_464 6_464 ?
C(18) Cl(2) C(19) 94.8(27) 6_464 . ?
C(18) Cl(2) C(19) 61.5(26) . . ?
Cl(2) Cl(2) C(19) 102.6(26) 11_565 . ?
Cl(3) Cl(2) C(19) 63.9(26) . . ?
Cl(3) Cl(2) C(19) 92.1(26) 6_464 . ?
C(19) Cl(2) C(19) 154.9(51) 6_464 . ?
C(18) Cl(2) C(19) 120.4(18) 6_464 16_665 ?
C(18) Cl(2) C(19) 153.7(18) . 16_665 ?
Cl(2) Cl(2) C(19) 39.3(17) 11_565 16_665 ?
Cl(3) Cl(2) C(19) 122.4(18) . 16_665 ?
Cl(3) Cl(2) C(19) 153.8(18) 6_464 16_665 ?
C(19) Cl(2) C(19) 99.7(21) 6_464 16_665 ?
C(19) Cl(2) C(19) 99.7(22) . 16_665 ?
C(18) Cl(2) C(19) 153.7(18) 6_464 11_565 ?
C(18) Cl(2) C(19) 120.4(18) . 11_565 ?
Cl(2) Cl(2) C(19) 39.3(17) 11_565 11_565 ?
Cl(3) Cl(2) C(19) 153.8(18) . 11_565 ?
Cl(3) Cl(2) C(19) 122.4(18) 6_464 11_565 ?
C(19) Cl(2) C(19) 99.7(22) 6_464 11_565 ?
C(19) Cl(2) C(19) 99.7(22) . 11_565 ?
C(19) Cl(2) C(19) 78.7(34) 16_665 11_565 ?
Cl(2) C(18) Cl(1) 135.4(11) . . ?
C(18) Cl(3) Cl(3) 49.2(16) 6_464 6_464 ?
C(18) Cl(3) Cl(1) 89.5(17) 6_464 . ?
Cl(3) Cl(3) Cl(1) 67.1(7) 6_464 . ?
C(18) Cl(3) Cl(2) 60.5(15) 6_464 . ?
Cl(3) Cl(3) Cl(2) 68.0(6) 6_464 . ?
Cl(1) Cl(3) Cl(2) 135.0(12) . . ?
C(18) Cl(3) C(19) 119.4(31) 6_464 . ?
Cl(3) Cl(3) C(19) 104.8(28) 6_464 . ?
Cl(1) Cl(3) C(19) 135.1(26) . . ?
Cl(2) Cl(3) C(19) 58.9(26) . . ?
C(18) Cl(3) C(19) 16.9(23) 6_464 6_464 ?
Cl(3) Cl(3) C(19) 45.2(20) 6_464 6_464 ?
Cl(1) Cl(3) C(19) 99.9(20) . 6_464 ?
Cl(2) Cl(3) C(19) 44.4(19) . 6_464 ?
C(19) Cl(3) C(19) 103.1(42) . 6_464 ?
Cl(2) C(19) Cl(3) 57.2(25) . . ?
Cl(2) C(19) C(18) 38.5(17) . 6_464 ?
Cl(3) C(19) C(18) 18.7(11) . 6_464 ?
Cl(2) C(19) Cl(3) 43.4(19) . 6_464 ?
Cl(3) C(19) Cl(3) 29.9(16) . 6_464 ?
C(18) C(19) Cl(3) 22.9(9) 6_464 6_464 ?
Cl(2) C(19) Cl(2) 38.1(17) . 11_565 ?
Cl(3) C(19) Cl(2) 93.8(32) . 11_565 ?
C(18) C(19) Cl(2) 75.5(23) 6_464 11_565 ?
Cl(3) C(19) Cl(2) 80.5(23) 6_464 11_565 ?

loop_
_geom_bond_atom_site_label_1
_geom_bond_atom_site_label_2
_geom_bond_distance
_geom_bond_site_symmetry_2
_geom_bond_publ_flag
Fe N(2) 1.846(3) 15_565 ?
Fe N(2) 1.846(3) . ?
Fe N(1) 1.998(2) 15_565 ?
Fe N(1) 1.998(2) . ?
Fe N(1) 1.998(2) 12_766 ?
Fe N(1) 1.998(2) 6_564 ?
N(1) C(a2) 1.374(3) . ?
N(1) C(a1) 1.379(3) . ?
N(2) O(2) 1.144(11) . ?
N(2) O(2) 1.145(11) 6_564 ?
N(2) O(1) 1.271(4) . ?
N(2) O(1) 1.271(4) 6_564 ?
O(1) O(2) 0.800(10) 6_564 ?
O(1) O(2) 1.518(12) . ?
O(2) O(2) 0.77(2) 6_564 ?
O(2) O(1) 0.800(10) 6_564 ?
C(m1) C(a1) 1.391(3) . ?
C(m1) C(a2) 1.395(3) 15_565 ?
C(m1) C(11) 1.497(3) . ?
C(a1) C(b1) 1.438(3) . ?
C(a2) C(m1) 1.395(3) 12_766 ?
C(a2) C(b2) 1.435(3) . ?
C(b1) C(b2) 1.342(3) . ?
C(11) C(12) 1.386(3) . ?
C(11) C(16) 1.393(3) . ?
C(12) C(13) 1.393(3) . ?
C(13) C(14) 1.377(3) . ?
C(14) O(3) 1.369(3) . ?
C(14) C(15) 1.386(4) . ?
C(15) C(16) 1.387(3) . ?
C(17) O(3) 1.424(4) . ?
Cl(1) Cl(3) 1.329(14) 6_464 ?
Cl(1) Cl(3) 1.329(14) . ?
Cl(1) C(18) 1.501(14) . ?
Cl(1) C(18) 1.501(14) 6_464 ?
Cl(2) C(18) 1.201(13) 6_464 ?
Cl(2) C(18) 1.201(13) . ?
Cl(2) Cl(2) 1.37(2) 11_565 ?
Cl(2) Cl(3) 1.38(2) . ?
Cl(2) Cl(3) 1.38(2) 6_464 ?
Cl(2) C(19) 1.41(6) 6_464 ?
Cl(2) C(19) 1.41(6) . ?
Cl(2) C(19) 2.16(7) 16_665 ?
Cl(2) C(19) 2.17(7) 11_565 ?
Cl(3) C(18) 0.709(14) 6_464 ?
Cl(3) Cl(3) 1.04(3) 6_464 ?
Cl(3) C(19) 1.47(6) . ?
Cl(3) C(19) 2.01(7) 6_464 ?
C(19) C(18) 1.92(7) 6_464 ?
C(19) Cl(3) 2.01(7) 6_464 ?
C(19) Cl(2) 2.17(7) 11_565 ?
